data_4303259
loop_
_publ_author_name
'Stefano Milione'
'Carmine Capacchione'
'Cinzia Cuomo'
'Maria Strianese'
'Valerio Bertolasi'
'Alfonso Grassi'

_publ_section_title
;
New Zinc Complexes bearing \k2-Heteroscorpionate Ligands: Influence of
Second-Sphere Bonding Interactions on Reactivity and Properties
;
_journal_name_full 'Inorganic Chemistry'
_journal_page_first 9510
_journal_page_last 9518
_journal_paper_doi 10.1021/ic901091e
_journal_volume 48
_journal_year 2009
_chemical_formula_moiety 'C25 H36 Fe I2 N4 O'
_chemical_formula_sum 'C25 H36 Fe I2 N4 O'
_chemical_formula_weight 718.23
_chemical_name_systematic
;
 ?
;
_space_group_IT_number 14
_symmetry_cell_setting monoclinic
_symmetry_space_group_name_Hall '-P 2ybc'
_symmetry_space_group_name_H-M 'P 1 21/c 1'
_atom_sites_solution_hydrogens geom
_atom_sites_solution_primary direct
_atom_sites_solution_secondary difmap
_audit_creation_method SHELXL-97
_cell_angle_alpha 90.00
_cell_angle_beta 112.2536(13)
_cell_angle_gamma 90.00
_cell_formula_units_Z 4
_cell_length_a 12.0259(2)
_cell_length_b 19.3743(4)
_cell_length_c 14.5478(3)
_cell_measurement_reflns_used 26090
_cell_measurement_temperature 295
_cell_measurement_theta_max 27.00
_cell_measurement_theta_min 2.82
_cell_volume 3137.08(11)
_computing_cell_refinement 'Denzo-SMN (Otwinowski & Minor, 1997)'
_computing_data_collection 'COLLECT (Nonius, 1998)'
_computing_data_reduction 'Denzo-SMN (Otwinowski & Minor, 1997)'
_computing_molecular_graphics 'ORTEPIII (Burnett & Johnson, 1996)'
_computing_publication_material 'SHELXL-97 (Sheldrick, 1997), PARST (Nardelli, 1995), PLATON (Spek, 2003)'
_computing_structure_refinement 'SHELXL-97 (Sheldrick, 1997)'
_computing_structure_solution 'SIR97 (Altomare et al., 1999)'
_diffrn_ambient_temperature 295
_diffrn_measured_fraction_theta_full 0.988
_diffrn_measured_fraction_theta_max 0.988
_diffrn_measurement_device_type 'Nonius Kappa CCD'
_diffrn_measurement_method '\f scans and\w scans'
_diffrn_radiation_monochromator graphite
_diffrn_radiation_source 'fine-focus sealed tube'
_diffrn_radiation_type MoK\a
_diffrn_radiation_wavelength 0.71073
_diffrn_reflns_av_R_equivalents 0.0362
_diffrn_reflns_av_sigmaI/netI 0.0395
_diffrn_reflns_limit_h_max 15
_diffrn_reflns_limit_h_min -14
_diffrn_reflns_limit_k_max 24
_diffrn_reflns_limit_k_min -22
_diffrn_reflns_limit_l_max 18
_diffrn_reflns_limit_l_min -17
_diffrn_reflns_number 26090
_diffrn_reflns_theta_full 27.00
_diffrn_reflns_theta_max 27.00
_diffrn_reflns_theta_min 2.82
_exptl_absorpt_coefficient_mu 2.470
_exptl_absorpt_correction_T_max 0.720
_exptl_absorpt_correction_T_min 0.460
_exptl_absorpt_correction_type empirical
_exptl_absorpt_process_details 'SORTAV (r.H. Blessing, Acta Crystallogr., 1995, A51, 33)'
_exptl_crystal_colour 'pale yellow'
_exptl_crystal_density_diffrn 1.521
_exptl_crystal_density_method 'not measured'
_exptl_crystal_description prism
_exptl_crystal_F_000 1416
_exptl_crystal_size_max 0.34
_exptl_crystal_size_mid 0.25
_exptl_crystal_size_min 0.15
_refine_diff_density_max 1.066
_refine_diff_density_min -1.246
_refine_diff_density_rms 0.068
_refine_ls_extinction_method none
_refine_ls_goodness_of_fit_ref 1.046
_refine_ls_hydrogen_treatment mixed
_refine_ls_matrix_type full
_refine_ls_number_parameters 312
_refine_ls_number_reflns 6780
_refine_ls_number_restraints 1
_refine_ls_restrained_S_all 1.046
_refine_ls_R_factor_all 0.0810
_refine_ls_R_factor_gt 0.0456
_refine_ls_shift/su_max 0.001
_refine_ls_shift/su_mean 0.000
_refine_ls_structure_factor_coef Fsqd
_refine_ls_weighting_details 'calc w=1/[\s^2^(Fo^2^)+(0.0365P)^2^+3.8142P] where P=(Fo^2^+2Fc^2^)/3'
_refine_ls_weighting_scheme calc
_refine_ls_wR_factor_gt 0.0996
_refine_ls_wR_factor_ref 0.1126
_reflns_number_gt 4386
_reflns_number_total 6780
_reflns_threshold_expression I>2sigma(I)
_cod_data_source_file ic901091e_si_001_2.cif
_cod_data_source_block (LOH)FeI2
_cod_original_sg_symbol_H-M 'P 21/c'
_cod_database_code 4303259

loop_
_symmetry_equiv_pos_as_xyz
'x, y, z'
'-x, y+1/2, -z+1/2'
'-x, -y, -z'
'x, -y-1/2, z-1/2'

loop_
_atom_site_label
_atom_site_type_symbol
_atom_site_fract_x
_atom_site_fract_y
_atom_site_fract_z
_atom_site_U_iso_or_equiv
_atom_site_adp_type
_atom_site_occupancy
_atom_site_symmetry_multiplicity
_atom_site_calc_flag
_atom_site_refinement_flags
_atom_site_disorder_assembly
_atom_site_disorder_group
Fe1 Fe 0.33488(5) 0.34225(3) 0.76424(4) 0.05595(17) Uani 1 1 d . . .
I1 I 0.42513(4) 0.436801(18) 0.68793(3) 0.09575(17) Uani 1 1 d . . .
I2 I 0.10858(3) 0.34884(3) 0.72955(4) 0.11000(19) Uani 1 1 d . . .
O1 O 0.6361(3) 0.11416(15) 0.8601(2) 0.0645(8) Uani 1 1 d D . .
H1 H 0.679(4) 0.082(2) 0.851(3) 0.063(13) Uiso 1 1 d D . .
N1 N 0.4244(3) 0.32822(17) 0.9150(2) 0.0548(8) Uani 1 1 d . . .
N2 N 0.4853(3) 0.27064(16) 0.9609(2) 0.0471(7) Uani 1 1 d . . .
N3 N 0.3756(3) 0.24154(17) 0.7368(2) 0.0497(7) Uani 1 1 d . . .
N4 N 0.4129(3) 0.19748(15) 0.8169(2) 0.0463(7) Uani 1 1 d . . .
C1 C 0.6938(4) 0.17681(18) 0.8691(3) 0.0461(9) Uani 1 1 d . . .
C2 C 0.8036(3) 0.1869(2) 0.8598(3) 0.0497(9) Uani 1 1 d . . .
C3 C 0.8463(3) 0.2547(2) 0.8714(3) 0.0520(9) Uani 1 1 d . . .
H3 H 0.9197 0.2626 0.8657 0.062 Uiso 1 1 calc R . .
C4 C 0.7868(3) 0.31140(19) 0.8908(3) 0.0487(9) Uani 1 1 d . . .
C5 C 0.6777(3) 0.29810(18) 0.8988(3) 0.0442(8) Uani 1 1 d . . .
H5 H 0.6351 0.3345 0.9115 0.053 Uiso 1 1 calc R . .
C6 C 0.6301(3) 0.23178(18) 0.8883(2) 0.0411(8) Uani 1 1 d . . .
C7 C 0.5161(3) 0.21545(18) 0.9060(3) 0.0445(8) Uani 1 1 d . . .
H7 H 0.5340 0.1746 0.9489 0.053 Uiso 1 1 calc R . .
C8 C 0.4324(4) 0.3719(2) 0.9889(4) 0.0647(12) Uani 1 1 d . . .
C9 C 0.5010(5) 0.3429(3) 1.0797(4) 0.0709(13) Uani 1 1 d . . .
H9 H 0.5199 0.3630 1.1418 0.085 Uiso 1 1 calc R . .
C10 C 0.5358(4) 0.2787(2) 1.0609(3) 0.0562(10) Uani 1 1 d . . .
C11 C 0.3681(6) 0.4396(3) 0.9669(5) 0.0976(18) Uani 1 1 d . . .
H111 H 0.2831 0.4319 0.9451 0.117 Uiso 1 1 calc R . .
H112 H 0.3854 0.4630 0.9156 0.117 Uiso 1 1 calc R . .
H113 H 0.3945 0.4675 1.0258 0.117 Uiso 1 1 calc R . .
C12 C 0.6114(5) 0.2244(3) 1.1280(3) 0.0756(14) Uani 1 1 d . . .
H121 H 0.6821 0.2171 1.1135 0.091 Uiso 1 1 calc R . .
H122 H 0.5665 0.1822 1.1178 0.091 Uiso 1 1 calc R . .
H123 H 0.6344 0.2389 1.1958 0.091 Uiso 1 1 calc R . .
C13 C 0.2935(4) 0.2060(2) 0.6634(3) 0.0607(11) Uani 1 1 d . . .
C14 C 0.2774(4) 0.1410(2) 0.6962(4) 0.0689(12) Uani 1 1 d . . .
H14 H 0.2251 0.1071 0.6589 0.083 Uiso 1 1 calc R . .
C15 C 0.3534(4) 0.1361(2) 0.7945(3) 0.0572(10) Uani 1 1 d . . .
C16 C 0.2320(5) 0.2378(3) 0.5637(3) 0.0841(15) Uani 1 1 d . . .
H161 H 0.2751 0.2783 0.5584 0.101 Uiso 1 1 calc R . .
H162 H 0.1515 0.2502 0.5553 0.101 Uiso 1 1 calc R . .
H163 H 0.2299 0.2053 0.5132 0.101 Uiso 1 1 calc R . .
C17 C 0.3716(5) 0.0798(2) 0.8682(4) 0.0785(14) Uani 1 1 d . . .
H171 H 0.3673 0.0985 0.9279 0.094 Uiso 1 1 calc R . .
H172 H 0.4490 0.0592 0.8830 0.094 Uiso 1 1 calc R . .
H173 H 0.3102 0.0455 0.8413 0.094 Uiso 1 1 calc R . .
C18 C 0.8767(4) 0.1268(2) 0.8394(4) 0.0662(12) Uani 1 1 d . . .
C19 C 0.8046(5) 0.0921(3) 0.7411(4) 0.0852(16) Uani 1 1 d . . .
H191 H 0.7874 0.1250 0.6882 0.102 Uiso 1 1 calc R . .
H192 H 0.7307 0.0747 0.7429 0.102 Uiso 1 1 calc R . .
H193 H 0.8503 0.0546 0.7302 0.102 Uiso 1 1 calc R . .
C20 C 0.9073(6) 0.0725(3) 0.9241(4) 0.102(2) Uani 1 1 d . . .
H201 H 0.8342 0.0544 0.9268 0.122 Uiso 1 1 calc R . .
H202 H 0.9538 0.0938 0.9863 0.122 Uiso 1 1 calc R . .
H203 H 0.9527 0.0355 0.9113 0.122 Uiso 1 1 calc R . .
C21 C 0.9937(5) 0.1522(3) 0.8337(6) 0.109(2) Uani 1 1 d . . .
H211 H 1.0438 0.1715 0.8965 0.131 Uiso 1 1 calc R . .
H212 H 0.9765 0.1868 0.7830 0.131 Uiso 1 1 calc R . .
H213 H 1.0346 0.1142 0.8179 0.131 Uiso 1 1 calc R . .
C22 C 0.8392(4) 0.3841(2) 0.9009(4) 0.0622(11) Uani 1 1 d . . .
C23 C 0.7732(5) 0.4354(2) 0.9420(5) 0.0823(15) Uani 1 1 d . . .
H231 H 0.6908 0.4387 0.8972 0.099 Uiso 1 1 calc R . .
H232 H 0.8106 0.4799 0.9489 0.099 Uiso 1 1 calc R . .
H233 H 0.7767 0.4198 1.0057 0.099 Uiso 1 1 calc R . .
C24 C 0.8245(5) 0.4097(3) 0.7958(5) 0.0924(17) Uani 1 1 d . . .
H241 H 0.8614 0.4542 0.8010 0.111 Uiso 1 1 calc R . .
H242 H 0.7406 0.4131 0.7549 0.111 Uiso 1 1 calc R . .
H243 H 0.8624 0.3776 0.7666 0.111 Uiso 1 1 calc R . .
C25 C 0.9719(4) 0.3838(3) 0.9668(5) 0.108(2) Uani 1 1 d . . .
H251 H 1.0144 0.3544 0.9381 0.129 Uiso 1 1 calc R . .
H252 H 0.9821 0.3670 1.0316 0.129 Uiso 1 1 calc R . .
H253 H 1.0030 0.4299 0.9723 0.129 Uiso 1 1 calc R . .

loop_
_atom_site_aniso_label
_atom_site_aniso_U_11
_atom_site_aniso_U_22
_atom_site_aniso_U_33
_atom_site_aniso_U_23
_atom_site_aniso_U_13
_atom_site_aniso_U_12
Fe1 0.0568(4) 0.0490(4) 0.0686(4) 0.0086(3) 0.0311(3) 0.0068(3)
I1 0.1050(3) 0.0571(2) 0.1499(4) 0.0391(2) 0.0763(3) 0.01634(19)
I2 0.0635(2) 0.1487(4) 0.1306(4) 0.0141(3) 0.0511(2) 0.0223(2)
O1 0.076(2) 0.0334(16) 0.090(2) -0.0091(14) 0.0379(17) -0.0018(15)
N1 0.064(2) 0.0443(19) 0.065(2) -0.0056(16) 0.0343(17) 0.0040(16)
N2 0.0569(19) 0.0424(18) 0.0478(17) -0.0044(14) 0.0264(15) -0.0040(15)
N3 0.0501(18) 0.0486(19) 0.0495(18) -0.0019(15) 0.0177(15) -0.0025(15)
N4 0.0513(18) 0.0367(17) 0.0504(17) -0.0053(14) 0.0188(15) -0.0055(14)
C1 0.056(2) 0.033(2) 0.045(2) -0.0019(15) 0.0134(17) 0.0032(17)
C2 0.048(2) 0.040(2) 0.055(2) -0.0045(17) 0.0131(18) 0.0104(17)
C3 0.041(2) 0.047(2) 0.065(2) -0.0091(18) 0.0179(18) 0.0037(17)
C4 0.046(2) 0.041(2) 0.058(2) -0.0066(17) 0.0181(18) 0.0002(17)
C5 0.048(2) 0.038(2) 0.046(2) -0.0055(15) 0.0170(17) 0.0044(16)
C6 0.050(2) 0.0349(19) 0.0367(18) -0.0026(14) 0.0142(16) 0.0008(16)
C7 0.055(2) 0.0349(19) 0.045(2) -0.0014(15) 0.0202(18) -0.0005(16)
C8 0.072(3) 0.056(3) 0.080(3) -0.022(2) 0.044(3) -0.008(2)
C9 0.079(3) 0.079(3) 0.066(3) -0.032(3) 0.041(3) -0.016(3)
C10 0.059(2) 0.067(3) 0.048(2) -0.012(2) 0.025(2) -0.015(2)
C11 0.106(4) 0.064(3) 0.134(5) -0.034(3) 0.058(4) 0.012(3)
C12 0.088(4) 0.088(4) 0.046(2) 0.001(2) 0.019(2) -0.006(3)
C13 0.049(2) 0.068(3) 0.061(3) -0.012(2) 0.015(2) -0.005(2)
C14 0.062(3) 0.065(3) 0.074(3) -0.019(2) 0.019(2) -0.021(2)
C15 0.058(2) 0.041(2) 0.079(3) -0.008(2) 0.034(2) -0.0099(19)
C16 0.067(3) 0.106(4) 0.062(3) -0.005(3) 0.006(2) -0.003(3)
C17 0.095(4) 0.050(3) 0.098(4) 0.001(2) 0.045(3) -0.017(3)
C18 0.063(3) 0.053(3) 0.081(3) -0.014(2) 0.025(2) 0.015(2)
C19 0.093(4) 0.073(3) 0.096(4) -0.026(3) 0.042(3) 0.016(3)
C20 0.111(5) 0.073(4) 0.102(4) 0.005(3) 0.021(3) 0.044(3)
C21 0.071(3) 0.074(4) 0.193(7) -0.041(4) 0.063(4) 0.009(3)
C22 0.049(2) 0.043(2) 0.097(3) -0.012(2) 0.030(2) -0.0025(19)
C23 0.083(3) 0.039(2) 0.137(5) -0.020(3) 0.057(3) -0.013(2)
C24 0.097(4) 0.057(3) 0.143(5) 0.008(3) 0.067(4) -0.009(3)
C25 0.060(3) 0.062(3) 0.172(6) -0.030(4) 0.010(4) -0.009(3)

loop_
_atom_type_symbol
_atom_type_description
_atom_type_scat_dispersion_real
_atom_type_scat_dispersion_imag
_atom_type_scat_source
C C 0.0033 0.0016 'International Tables Vol C Tables 4.2.6.8 and 6.1.1.4'
H H 0.0000 0.0000 'International Tables Vol C Tables 4.2.6.8 and 6.1.1.4'
N N 0.0061 0.0033 'International Tables Vol C Tables 4.2.6.8 and 6.1.1.4'
O O 0.0106 0.0060 'International Tables Vol C Tables 4.2.6.8 and 6.1.1.4'
Fe Fe 0.3463 0.8444 'International Tables Vol C Tables 4.2.6.8 and 6.1.1.4'
I I -0.4742 1.8119 'International Tables Vol C Tables 4.2.6.8 and 6.1.1.4'

loop_
_geom_angle_atom_site_label_1
_geom_angle_atom_site_label_2
_geom_angle_atom_site_label_3
_geom_angle
_geom_angle_site_symmetry_1
_geom_angle_site_symmetry_3
_geom_angle_publ_flag
N1 Fe1 N3 90.84(12) . . ?
N1 Fe1 I2 107.56(9) . . ?
N3 Fe1 I2 108.41(9) . . ?
N1 Fe1 I1 114.55(10) . . ?
N3 Fe1 I1 114.42(9) . . ?
I2 Fe1 I1 117.72(3) . . ?
C1 O1 H1 110(3) . . ?
C8 N1 N2 105.2(3) . . ?
C8 N1 Fe1 128.2(3) . . ?
N2 N1 Fe1 126.6(2) . . ?
C10 N2 N1 111.7(3) . . ?
C10 N2 C7 124.5(3) . . ?
N1 N2 C7 122.0(3) . . ?
C13 N3 N4 105.2(3) . . ?
C13 N3 Fe1 118.6(3) . . ?
N4 N3 Fe1 116.3(2) . . ?
C15 N4 N3 111.4(3) . . ?
C15 N4 C7 128.0(3) . . ?
N3 N4 C7 120.0(3) . . ?
O1 C1 C2 125.2(3) . . ?
O1 C1 C6 113.3(3) . . ?
C2 C1 C6 121.6(3) . . ?
C1 C2 C3 116.1(3) . . ?
C1 C2 C18 122.6(4) . . ?
C3 C2 C18 121.3(4) . . ?
C2 C3 C4 124.8(4) . . ?
C2 C3 H3 117.6 . . ?
C4 C3 H3 117.6 . . ?
C5 C4 C3 116.4(3) . . ?
C5 C4 C22 122.2(3) . . ?
C3 C4 C22 121.4(3) . . ?
C4 C5 C6 121.7(3) . . ?
C4 C5 H5 119.1 . . ?
C6 C5 H5 119.1 . . ?
C5 C6 C1 119.4(3) . . ?
C5 C6 C7 122.2(3) . . ?
C1 C6 C7 118.1(3) . . ?
N4 C7 N2 110.7(3) . . ?
N4 C7 C6 114.7(3) . . ?
N2 C7 C6 111.8(3) . . ?
N4 C7 H7 106.3 . . ?
N2 C7 H7 106.3 . . ?
C6 C7 H7 106.3 . . ?
N1 C8 C9 110.1(4) . . ?
N1 C8 C11 120.5(5) . . ?
C9 C8 C11 129.3(4) . . ?
C10 C9 C8 107.1(4) . . ?
C10 C9 H9 126.4 . . ?
C8 C9 H9 126.4 . . ?
N2 C10 C9 105.8(4) . . ?
N2 C10 C12 122.4(4) . . ?
C9 C10 C12 131.9(4) . . ?
C8 C11 H111 109.5 . . ?
C8 C11 H112 109.5 . . ?
H111 C11 H112 109.5 . . ?
C8 C11 H113 109.5 . . ?
H111 C11 H113 109.5 . . ?
H112 C11 H113 109.5 . . ?
C10 C12 H121 109.5 . . ?
C10 C12 H122 109.5 . . ?
H121 C12 H122 109.5 . . ?
C10 C12 H123 109.5 . . ?
H121 C12 H123 109.5 . . ?
H122 C12 H123 109.5 . . ?
N3 C13 C14 110.5(4) . . ?
N3 C13 C16 120.5(4) . . ?
C14 C13 C16 129.0(4) . . ?
C15 C14 C13 107.3(4) . . ?
C15 C14 H14 126.4 . . ?
C13 C14 H14 126.4 . . ?
N4 C15 C14 105.6(4) . . ?
N4 C15 C17 123.2(4) . . ?
C14 C15 C17 131.2(4) . . ?
C13 C16 H161 109.5 . . ?
C13 C16 H162 109.5 . . ?
H161 C16 H162 109.5 . . ?
C13 C16 H163 109.5 . . ?
H161 C16 H163 109.5 . . ?
H162 C16 H163 109.5 . . ?
C15 C17 H171 109.5 . . ?
C15 C17 H172 109.5 . . ?
H171 C17 H172 109.5 . . ?
C15 C17 H173 109.5 . . ?
H171 C17 H173 109.5 . . ?
H172 C17 H173 109.5 . . ?
C19 C18 C21 107.5(4) . . ?
C19 C18 C2 110.5(4) . . ?
C21 C18 C2 111.7(4) . . ?
C19 C18 C20 108.9(4) . . ?
C21 C18 C20 108.4(5) . . ?
C2 C18 C20 109.8(4) . . ?
C18 C19 H191 109.5 . . ?
C18 C19 H192 109.5 . . ?
H191 C19 H192 109.5 . . ?
C18 C19 H193 109.5 . . ?
H191 C19 H193 109.5 . . ?
H192 C19 H193 109.5 . . ?
C18 C20 H201 109.5 . . ?
C18 C20 H202 109.5 . . ?
H201 C20 H202 109.5 . . ?
C18 C20 H203 109.5 . . ?
H201 C20 H203 109.5 . . ?
H202 C20 H203 109.5 . . ?
C18 C21 H211 109.5 . . ?
C18 C21 H212 109.5 . . ?
H211 C21 H212 109.5 . . ?
C18 C21 H213 109.5 . . ?
H211 C21 H213 109.5 . . ?
H212 C21 H213 109.5 . . ?
C25 C22 C4 110.8(4) . . ?
C25 C22 C23 109.4(4) . . ?
C4 C22 C23 112.4(3) . . ?
C25 C22 C24 108.8(4) . . ?
C4 C22 C24 108.1(4) . . ?
C23 C22 C24 107.1(4) . . ?
C22 C23 H231 109.5 . . ?
C22 C23 H232 109.5 . . ?
H231 C23 H232 109.5 . . ?
C22 C23 H233 109.5 . . ?
H231 C23 H233 109.5 . . ?
H232 C23 H233 109.5 . . ?
C22 C24 H241 109.5 . . ?
C22 C24 H242 109.5 . . ?
H241 C24 H242 109.5 . . ?
C22 C24 H243 109.5 . . ?
H241 C24 H243 109.5 . . ?
H242 C24 H243 109.5 . . ?
C22 C25 H251 109.5 . . ?
C22 C25 H252 109.5 . . ?
H251 C25 H252 109.5 . . ?
C22 C25 H253 109.5 . . ?
H251 C25 H253 109.5 . . ?
H252 C25 H253 109.5 . . ?

loop_
_geom_bond_atom_site_label_1
_geom_bond_atom_site_label_2
_geom_bond_distance
_geom_bond_site_symmetry_2
_geom_bond_publ_flag
Fe1 N1 2.063(3) . ?
Fe1 N3 2.087(3) . ?
Fe1 I2 2.5762(7) . ?
Fe1 I1 2.5844(7) . ?
O1 C1 1.379(5) . ?
O1 H1 0.85(3) . ?
N1 C8 1.342(5) . ?
N1 N2 1.363(4) . ?
N2 C10 1.356(5) . ?
N2 C7 1.464(4) . ?
N3 C13 1.338(5) . ?
N3 N4 1.376(4) . ?
N4 C15 1.363(5) . ?
N4 C7 1.457(5) . ?
C1 C2 1.392(5) . ?
C1 C6 1.400(5) . ?
C2 C3 1.396(5) . ?
C2 C18 1.553(5) . ?
C3 C4 1.398(5) . ?
C3 H3 0.9300 . ?
C4 C5 1.385(5) . ?
C4 C22 1.527(6) . ?
C5 C6 1.391(5) . ?
C5 H5 0.9300 . ?
C6 C7 1.520(5) . ?
C7 H7 0.9800 . ?
C8 C9 1.385(7) . ?
C8 C11 1.495(7) . ?
C9 C10 1.371(6) . ?
C9 H9 0.9300 . ?
C10 C12 1.488(6) . ?
C11 H111 0.9600 . ?
C11 H112 0.9600 . ?
C11 H113 0.9600 . ?
C12 H121 0.9600 . ?
C12 H122 0.9600 . ?
C12 H123 0.9600 . ?
C13 C14 1.385(6) . ?
C13 C16 1.489(6) . ?
C14 C15 1.378(6) . ?
C14 H14 0.9300 . ?
C15 C17 1.486(6) . ?
C16 H161 0.9600 . ?
C16 H162 0.9600 . ?
C16 H163 0.9600 . ?
C17 H171 0.9600 . ?
C17 H172 0.9600 . ?
C17 H173 0.9600 . ?
C18 C19 1.520(6) . ?
C18 C21 1.523(7) . ?
C18 C20 1.555(7) . ?
C19 H191 0.9600 . ?
C19 H192 0.9600 . ?
C19 H193 0.9600 . ?
C20 H201 0.9600 . ?
C20 H202 0.9600 . ?
C20 H203 0.9600 . ?
C21 H211 0.9600 . ?
C21 H212 0.9600 . ?
C21 H213 0.9600 . ?
C22 C25 1.519(6) . ?
C22 C23 1.527(6) . ?
C22 C24 1.553(7) . ?
C23 H231 0.9600 . ?
C23 H232 0.9600 . ?
C23 H233 0.9600 . ?
C24 H241 0.9600 . ?
C24 H242 0.9600 . ?
C24 H243 0.9600 . ?
C25 H251 0.9600 . ?
C25 H252 0.9600 . ?
C25 H253 0.9600 . ?
